data_4065758
loop_
_publ_author_name
'Leung, Wing-Por'
'Kan, Kwok-Wai'
'Mak, Thomas C. W.'

_publ_section_title
;
 Synthesis of Heavier Group 14 Metal Compounds from
 2,6-Lutidylbis(phosphoranosulfide)
;
_journal_issue 8
_journal_name_full Organometallics
_journal_page_first 1890
_journal_paper_doi 10.1021/om1001167
_journal_volume 29
_journal_year 2010
_chemical_formula_sum 'C23 H44 Li N O P2 S2'
_chemical_formula_weight 483.59
_chemical_name_systematic
; 
 ? 
;
_space_group_IT_number 19
_symmetry_cell_setting orthorhombic
_symmetry_space_group_name_Hall 'P 2ac 2ab'
_symmetry_space_group_name_H-M 'P 21 21 21'
_atom_sites_solution_hydrogens geom
_atom_sites_solution_primary direct
_atom_sites_solution_secondary difmap
_audit_creation_method SHELXL-97
_cell_angle_alpha 90.00
_cell_angle_beta 90.00
_cell_angle_gamma 90.00
_cell_formula_units_Z 4
_cell_length_a 11.834(2)
_cell_length_b 14.601(3)
_cell_length_c 16.589(3)
_cell_measurement_temperature 293(2)
_cell_volume 2866.4(9)
_computing_molecular_graphics 'SIEMENS SHELXTL'
_computing_publication_material 'SIEMENS SHELXTL'
_computing_structure_refinement 'SHELXL-97 (Sheldrick, 1997)'
_computing_structure_solution 'SHELXS-97 (Sheldrick, 1990)'
_diffrn_ambient_temperature 293(2)
_diffrn_measured_fraction_theta_full 1.000
_diffrn_measured_fraction_theta_max 1.000
_diffrn_measurement_device_type 'AFC7R RIGAKU DIFFRACTOMETER'
_diffrn_measurement_method 'OMEGA SCAN'
_diffrn_radiation_monochromator graphite
_diffrn_radiation_source 'fine-focus sealed tube'
_diffrn_radiation_type MoK\a
_diffrn_radiation_wavelength 0.71073
_diffrn_reflns_av_R_equivalents 0.0000
_diffrn_reflns_av_sigmaI/netI 0.0742
_diffrn_reflns_limit_h_max 14
_diffrn_reflns_limit_h_min 0
_diffrn_reflns_limit_k_max 17
_diffrn_reflns_limit_k_min 0
_diffrn_reflns_limit_l_max 19
_diffrn_reflns_limit_l_min 0
_diffrn_reflns_number 2852
_diffrn_reflns_theta_full 25.00
_diffrn_reflns_theta_max 25.00
_diffrn_reflns_theta_min 2.11
_exptl_absorpt_coefficient_mu 0.311
_exptl_absorpt_correction_T_max 1.0000
_exptl_absorpt_correction_T_min 0.88309
_exptl_absorpt_correction_type empirical
_exptl_crystal_colour Yellow
_exptl_crystal_density_diffrn 1.121
_exptl_crystal_density_method 'not measured'
_exptl_crystal_description Block
_exptl_crystal_F_000 1048
_exptl_crystal_size_max 0.50
_exptl_crystal_size_mid 0.50
_exptl_crystal_size_min 0.30
_refine_diff_density_max 0.298
_refine_diff_density_min -0.284
_refine_diff_density_rms 0.057
_refine_ls_abs_structure_details 'Flack H D (1983), Acta Cryst. A39, 876-881'
_refine_ls_abs_structure_Flack 0.0(3)
_refine_ls_extinction_method none
_refine_ls_goodness_of_fit_ref 0.980
_refine_ls_hydrogen_treatment riding
_refine_ls_matrix_type full
_refine_ls_number_parameters 271
_refine_ls_number_reflns 2852
_refine_ls_number_restraints 4
_refine_ls_restrained_S_all 0.983
_refine_ls_R_factor_all 0.1310
_refine_ls_R_factor_gt 0.0605
_refine_ls_shift/su_max 0.001
_refine_ls_shift/su_mean 0.000
_refine_ls_structure_factor_coef Fsqd
_refine_ls_weighting_details 'calc w=1/[\s^2^(Fo^2^)+(0.1092P)^2^+0.0000P] where P=(Fo^2^+2Fc^2^)/3'
_refine_ls_weighting_scheme calc
_refine_ls_wR_factor_gt 0.1585
_refine_ls_wR_factor_ref 0.1942
_reflns_number_gt 1598
_reflns_number_total 2852
_reflns_threshold_expression >2sigma(I)
_cod_data_source_file om1001167_si_001.cif
_cod_data_source_block KKW59
_cod_depositor_comments
;
The following automatic conversions were performed:

'_symmetry_cell_setting' value 'Orthorhombic' changed to
'orthorhombic' according to
/home/saulius/struct/CIF-dictionaries/cif_core.dic dictionary named
'cif_core.dic' version 2.4.1 from
2010-06-29.

'_exptl_absorpt_correction_type' value 'Empirical'
changed to 'empirical' according to
/home/saulius/struct/CIF-dictionaries/cif_core.dic dictionary named
'cif_core.dic' version 2.4.1 from 2010-06-29.

Automatic conversion script
Id: cif_fix_values 1715 2011-07-08 13:25:40Z adriana 
;
_cod_original_cell_volume 2866.4(10)
_cod_original_sg_symbol_H-M P2(1)2(1)2(1)
_cod_database_code 4065758

loop_
_symmetry_equiv_pos_as_xyz
'x, y, z'
'-x+1/2, -y, z+1/2'
'-x, y+1/2, -z+1/2'
'x+1/2, -y+1/2, -z'

loop_
_atom_site_label
_atom_site_type_symbol
_atom_site_fract_x
_atom_site_fract_y
_atom_site_fract_z
_atom_site_U_iso_or_equiv
_atom_site_adp_type
_atom_site_occupancy
_atom_site_symmetry_multiplicity
_atom_site_calc_flag
_atom_site_refinement_flags
Li1 Li 0.3132(10) 0.5397(10) 0.3859(7) 0.079(3) Uani 1 1 d .
O1 O 0.2572(8) 0.6665(6) 0.3732(5) 0.129(3) Uani 1 1 d D
N1 N 0.3844(4) 0.4993(4) 0.2799(3) 0.0575(14) Uani 1 1 d .
P1 P 0.54384(17) 0.45541(15) 0.43329(11) 0.0718(6) Uani 1 1 d .
P2 P 0.13581(16) 0.41120(19) 0.28109(11) 0.0811(7) Uani 1 1 d .
S1 S 0.4421(2) 0.53840(19) 0.49704(12) 0.0970(8) Uani 1 1 d .
S2 S 0.15481(18) 0.4217(2) 0.39854(11) 0.1037(9) Uani 1 1 d .
C1 C 0.5008(6) 0.4968(5) 0.2702(4) 0.0674(19) Uani 1 1 d .
C2 C 0.5444(7) 0.5067(6) 0.1903(5) 0.085(2) Uani 1 1 d .
H2A H 0.6223 0.5082 0.1832 0.102 Uiso 1 1 calc R
C3 C 0.4780(8) 0.5140(6) 0.1257(5) 0.091(3) Uani 1 1 d .
H3A H 0.5090 0.5202 0.0744 0.109 Uiso 1 1 calc R
C4 C 0.3604(7) 0.5122(6) 0.1365(4) 0.080(2) Uani 1 1 d .
H4A H 0.3116 0.5155 0.0927 0.096 Uiso 1 1 calc R
C5 C 0.3204(5) 0.5056(5) 0.2123(4) 0.0595(16) Uani 1 1 d .
C6 C 0.5714(6) 0.4832(5) 0.3353(4) 0.075(2) Uani 1 1 d .
H6A H 0.6477 0.4905 0.3236 0.090 Uiso 1 1 calc R
C7 C 0.4799(10) 0.3402(7) 0.4323(6) 0.111(3) Uani 1 1 d .
H7A H 0.4189 0.3429 0.3924 0.134 Uiso 1 1 calc R
C8 C 0.5674(18) 0.2708(8) 0.3983(8) 0.187(7) Uani 1 1 d .
H8A H 0.5343 0.2108 0.3966 0.280 Uiso 1 1 calc R
H8B H 0.6328 0.2697 0.4325 0.280 Uiso 1 1 calc R
H8C H 0.5892 0.2889 0.3449 0.280 Uiso 1 1 calc R
C9 C 0.4250(12) 0.3111(9) 0.5100(8) 0.152(5) Uani 1 1 d .
H9A H 0.3920 0.2515 0.5034 0.229 Uiso 1 1 calc R
H9B H 0.3672 0.3543 0.5243 0.229 Uiso 1 1 calc R
H9C H 0.4809 0.3089 0.5520 0.229 Uiso 1 1 calc R
C10 C 0.6834(8) 0.4518(8) 0.4804(6) 0.108(3) Uani 1 1 d .
H10A H 0.7324 0.4125 0.4477 0.130 Uiso 1 1 calc R
C11 C 0.7333(9) 0.5506(10) 0.4795(9) 0.166(6) Uani 1 1 d .
H11A H 0.8068 0.5502 0.5039 0.248 Uiso 1 1 calc R
H11B H 0.6844 0.5908 0.5093 0.248 Uiso 1 1 calc R
H11C H 0.7392 0.5717 0.4249 0.248 Uiso 1 1 calc R
C12 C 0.6815(11) 0.4153(12) 0.5630(7) 0.178(6) Uani 1 1 d .
H12A H 0.7569 0.4143 0.5843 0.267 Uiso 1 1 calc R
H12B H 0.6516 0.3542 0.5625 0.267 Uiso 1 1 calc R
H12C H 0.6347 0.4535 0.5963 0.267 Uiso 1 1 calc R
C13 C 0.1930(6) 0.5079(6) 0.2254(4) 0.075(2) Uani 1 1 d .
H13A H 0.1562 0.5106 0.1732 0.090 Uiso 1 1 calc R
H13B H 0.1741 0.5638 0.2541 0.090 Uiso 1 1 calc R
C14 C 0.1924(15) 0.3091(9) 0.2403(6) 0.153(5) Uani 1 1 d .
H14A H 0.2649 0.3397 0.2307 0.183 Uiso 1 1 calc R
C15 C 0.245(3) 0.2425(14) 0.2809(12) 0.345(19) Uani 1 1 d .
H15A H 0.2642 0.1939 0.2445 0.518 Uiso 1 1 calc R
H15B H 0.1952 0.2194 0.3220 0.518 Uiso 1 1 calc R
H15C H 0.3120 0.2664 0.3053 0.518 Uiso 1 1 calc R
C16 C 0.1757(13) 0.2967(9) 0.1500(6) 0.143(4) Uani 1 1 d .
H16A H 0.2097 0.2401 0.1332 0.215 Uiso 1 1 calc R
H16B H 0.2104 0.3467 0.1218 0.215 Uiso 1 1 calc R
H16C H 0.0963 0.2954 0.1380 0.215 Uiso 1 1 calc R
C17 C -0.0131(8) 0.4147(11) 0.2517(6) 0.129(4) Uani 1 1 d .
H17A H -0.0186 0.4061 0.1932 0.155 Uiso 1 1 calc R
C18 C -0.0785(12) 0.3361(15) 0.2944(8) 0.224(10) Uani 1 1 d .
H18A H -0.1566 0.3383 0.2789 0.336 Uiso 1 1 calc R
H18B H -0.0725 0.3434 0.3518 0.336 Uiso 1 1 calc R
H18C H -0.0468 0.2782 0.2790 0.336 Uiso 1 1 calc R
C19 C -0.0654(9) 0.5083(12) 0.2742(9) 0.177(6) Uani 1 1 d .
H19A H -0.1432 0.5095 0.2580 0.266 Uiso 1 1 calc R
H19B H -0.0250 0.5563 0.2470 0.266 Uiso 1 1 calc R
H19C H -0.0603 0.5172 0.3314 0.266 Uiso 1 1 calc R
C20 C 0.121(2) 0.6752(15) 0.4477(15) 0.264(12) Uani 1 1 d D
H20A H 0.0717 0.7075 0.4840 0.396 Uiso 1 1 calc R
H20B H 0.1471 0.6201 0.4729 0.396 Uiso 1 1 calc R
H20C H 0.0797 0.6600 0.3995 0.396 Uiso 1 1 calc R
C21 C 0.221(2) 0.7354(14) 0.4263(15) 0.65(7) Uani 1 1 d D
H21A H 0.2002 0.7922 0.3998 0.775 Uiso 1 1 calc R
H21B H 0.2719 0.7464 0.4709 0.775 Uiso 1 1 calc R
C22 C 0.3261(14) 0.7189(13) 0.3208(12) 0.279(15) Uani 1 1 d D
H22A H 0.2883 0.7769 0.3119 0.334 Uiso 1 1 calc R
H22B H 0.3285 0.6874 0.2694 0.334 Uiso 1 1 calc R
C23 C 0.4448(16) 0.7394(11) 0.3445(11) 0.203(7) Uani 1 1 d D
H23A H 0.4783 0.7794 0.3052 0.305 Uiso 1 1 calc R
H23B H 0.4872 0.6834 0.3471 0.305 Uiso 1 1 calc R
H23C H 0.4455 0.7686 0.3963 0.305 Uiso 1 1 calc R

loop_
_atom_site_aniso_label
_atom_site_aniso_U_11
_atom_site_aniso_U_22
_atom_site_aniso_U_33
_atom_site_aniso_U_23
_atom_site_aniso_U_13
_atom_site_aniso_U_12
Li1 0.065(7) 0.105(10) 0.067(7) -0.002(7) 0.011(6) 0.020(7)
O1 0.126(6) 0.130(7) 0.132(6) 0.000(5) -0.025(5) 0.022(5)
N1 0.049(3) 0.071(4) 0.053(3) -0.002(3) 0.001(2) 0.005(3)
P1 0.0647(11) 0.0851(13) 0.0656(10) -0.0101(10) -0.0144(9) 0.0035(11)
P2 0.0634(11) 0.1264(19) 0.0535(9) 0.0076(12) -0.0018(9) -0.0107(12)
S1 0.0911(15) 0.136(2) 0.0635(11) -0.0204(12) -0.0116(11) 0.0222(16)
S2 0.0794(13) 0.179(3) 0.0531(10) 0.0107(14) -0.0002(10) -0.0267(17)
C1 0.064(4) 0.078(5) 0.060(4) 0.000(4) 0.009(4) -0.002(4)
C2 0.059(4) 0.115(6) 0.080(5) -0.001(5) 0.015(4) 0.003(5)
C3 0.092(6) 0.116(7) 0.065(5) 0.008(5) 0.022(4) -0.011(5)
C4 0.077(5) 0.108(7) 0.055(4) 0.006(4) 0.007(4) -0.014(5)
C5 0.053(3) 0.074(5) 0.052(4) 0.010(4) 0.004(3) -0.003(4)
C6 0.049(4) 0.104(6) 0.072(4) 0.002(4) 0.002(3) -0.002(4)
C7 0.144(9) 0.100(7) 0.091(6) 0.013(6) -0.004(6) -0.024(7)
C8 0.30(2) 0.085(7) 0.172(12) -0.033(8) -0.007(15) 0.009(12)
C9 0.147(10) 0.130(9) 0.180(13) 0.028(9) 0.001(10) -0.021(8)
C10 0.083(6) 0.140(8) 0.102(7) -0.018(6) -0.029(5) 0.004(6)
C11 0.094(8) 0.207(14) 0.195(13) -0.047(11) -0.055(8) -0.035(9)
C12 0.143(10) 0.291(18) 0.099(8) -0.025(11) -0.046(8) 0.041(13)
C13 0.060(4) 0.110(6) 0.055(4) -0.005(4) -0.003(3) 0.010(4)
C14 0.260(16) 0.126(9) 0.071(6) 0.014(6) 0.000(8) 0.039(11)
C15 0.55(5) 0.25(2) 0.24(2) -0.121(18) -0.21(3) 0.23(3)
C16 0.214(13) 0.137(10) 0.079(6) -0.006(6) 0.015(8) -0.005(10)
C17 0.071(6) 0.236(13) 0.081(5) 0.027(8) -0.017(5) -0.042(8)
C18 0.142(11) 0.40(3) 0.131(10) 0.033(14) 0.001(9) -0.158(16)
C19 0.074(7) 0.279(19) 0.178(13) 0.036(13) -0.009(8) 0.054(10)
C20 0.32(3) 0.18(2) 0.30(3) -0.124(19) 0.00(2) 0.069(19)
C21 1.24(17) 0.18(3) 0.52(6) -0.22(4) -0.63(9) 0.31(5)
C22 0.28(3) 0.149(17) 0.41(4) -0.06(2) -0.16(3) 0.09(2)
C23 0.24(2) 0.142(12) 0.229(19) 0.051(12) -0.020(19) -0.008(15)

loop_
_atom_type_symbol
_atom_type_description
_atom_type_scat_dispersion_real
_atom_type_scat_dispersion_imag
_atom_type_scat_source
C C 0.0033 0.0016 'International Tables Vol C Tables 4.2.6.8 and 6.1.1.4'
H H 0.0000 0.0000 'International Tables Vol C Tables 4.2.6.8 and 6.1.1.4'
Li Li -0.0003 0.0001 'International Tables Vol C Tables 4.2.6.8 and 6.1.1.4'
N N 0.0061 0.0033 'International Tables Vol C Tables 4.2.6.8 and 6.1.1.4'
P P 0.1023 0.0942 'International Tables Vol C Tables 4.2.6.8 and 6.1.1.4'
S S 0.1246 0.1234 'International Tables Vol C Tables 4.2.6.8 and 6.1.1.4'
O O 0.0106 0.0060 'International Tables Vol C Tables 4.2.6.8 and 6.1.1.4'

loop_
_geom_angle_atom_site_label_1
_geom_angle_atom_site_label_2
_geom_angle_atom_site_label_3
_geom_angle
O1 Li1 N1 108.6(7)
O1 Li1 S1 107.6(7)
N1 Li1 S1 113.5(5)
O1 Li1 S2 113.2(6)
N1 Li1 S2 100.3(6)
S1 Li1 S2 113.5(5)
O1 Li1 P1 134.0(7)
N1 Li1 P1 74.9(4)
S1 Li1 P1 40.5(2)
S2 Li1 P1 111.0(5)
C21 O1 C22 100.1(15)
C21 O1 Li1 135.0(13)
C22 O1 Li1 112.2(11)
C5 N1 C1 117.4(6)
C5 N1 Li1 117.6(5)
C1 N1 Li1 121.2(6)
C6 P1 C10 104.0(4)
C6 P1 C7 106.6(4)
C10 P1 C7 110.4(5)
C6 P1 S1 118.2(3)
C10 P1 S1 109.5(4)
C7 P1 S1 108.0(4)
C6 P1 Li1 80.3(3)
C10 P1 Li1 156.4(5)
C7 P1 Li1 89.9(5)
S1 P1 Li1 50.6(2)
C14 P2 C13 108.6(5)
C14 P2 C17 106.6(8)
C13 P2 C17 101.6(5)
C14 P2 S2 113.7(4)
C13 P2 S2 113.6(3)
C17 P2 S2 111.8(4)
P1 S1 Li1 88.9(3)
P2 S2 Li1 93.1(3)
C6 C1 N1 121.0(6)
C6 C1 C2 121.4(6)
N1 C1 C2 117.6(6)
C3 C2 C1 122.7(7)
C2 C3 C4 118.6(7)
C5 C4 C3 118.0(7)
C4 C5 N1 125.5(6)
C4 C5 C13 118.7(6)
N1 C5 C13 115.8(6)
C1 C6 P1 131.6(6)
C9 C7 C8 114.4(10)
C9 C7 P1 115.3(8)
C8 C7 P1 108.9(8)
C12 C10 C11 110.5(11)
C12 C10 P1 113.3(9)
C11 C10 P1 108.1(7)
C5 C13 P2 115.0(5)
C15 C14 C16 118.0(13)
C15 C14 P2 126.6(11)
C16 C14 P2 115.3(9)
C19 C17 C18 110.1(12)
C19 C17 P2 110.2(8)
C18 C17 P2 109.7(10)
O1 C21 C20 88.4(14)
O1 C22 C23 119.4(17)

loop_
_geom_bond_atom_site_label_1
_geom_bond_atom_site_label_2
_geom_bond_distance
Li1 O1 1.977(17)
Li1 N1 2.037(13)
Li1 S1 2.393(13)
Li1 S2 2.556(15)
Li1 P1 3.095(12)
O1 C21 1.405(10)
O1 C22 1.416(10)
N1 C5 1.357(8)
N1 C1 1.386(8)
P1 C6 1.707(8)
P1 C10 1.829(9)
P1 C7 1.845(10)
P1 S1 2.009(3)
P2 C14 1.769(13)
P2 C13 1.819(8)
P2 C17 1.829(10)
P2 S2 1.967(3)
C1 C6 1.379(9)
C1 C2 1.429(10)
C2 C3 1.334(11)
C3 C4 1.404(11)
C4 C5 1.346(9)
C5 C13 1.524(8)
C7 C9 1.505(14)
C7 C8 1.555(17)
C10 C12 1.471(15)
C10 C11 1.559(17)
C14 C15 1.33(2)
C14 C16 1.522(13)
C17 C19 1.545(19)
C17 C18 1.554(18)
C20 C21 1.517(10)
C22 C23 1.488(10)
